data_4338977
loop_
_publ_author_name
'Kempter, Andreas'
'Gemel, Christian'
'Cadenbach, Thomas'
'Fischer, Roland A.'

_publ_section_title
;
 Synthesis and structure of new compounds with Zn-Ga bonds: insertion of
 the gallium(I) bisimidinate Ga(DDP) into Zn-X (X = CH3, Cl) and the
 homoleptic complex cation [Zn(GaCp*)4]2+.
;
_journal_issue 22
_journal_name_full 'Inorganic chemistry'
_journal_page_first 9481
_journal_page_last 9487
_journal_paper_doi 10.1021/ic7013804
_journal_volume 46
_journal_year 2007
_chemical_formula_sum 'C74 H106 Cl4 Ga2 N4 O4 Zn2'
_chemical_formula_weight 1527.61
_chemical_name_systematic
; 
 ? 
;
_space_group_IT_number 11
_symmetry_cell_setting monoclinic
_symmetry_space_group_name_Hall '-P 2yb'
_symmetry_space_group_name_H-M 'P 1 21/m 1'
_atom_sites_solution_hydrogens geom
_atom_sites_solution_primary direct
_atom_sites_solution_secondary difmap
_audit_creation_method SHELXL-97
_cell_angle_alpha 90.00
_cell_angle_beta 90.242(4)
_cell_angle_gamma 90.00
_cell_formula_units_Z 1
_cell_length_a 10.2208(4)
_cell_length_b 19.1270(14)
_cell_length_c 10.7564(7)
_cell_measurement_reflns_used 200
_cell_measurement_temperature 105(2)
_cell_measurement_theta_max 25
_cell_measurement_theta_min 0
_cell_volume 2102.8(2)
_computing_cell_refinement
;
CrysAlis RED, Oxford Diffraction Ltd.,
Version 1.170.32 (release 06.06.2003 CrysAlis170 VC++)
(compiled Jun  6 2003,13:53:32)
;
_computing_data_collection
;
CrysAlis CCD, Oxford Diffraction Ltd.,
Version 1.170.32 (release 06.06.2003 CrysAlis170 VC++)
(compiled Jun  6 2003,13:53:32)
;
_computing_data_reduction
;
CrysAlis RED, Oxford Diffraction Ltd.,
Version 1.170.32 (release 06.06.2003 CrysAlis170 VC++)
(compiled Jun  6 2003,13:53:32)
;
_computing_structure_refinement 'SHELXL-97 (Sheldrick, 1997)'
_computing_structure_solution 'SHELXS-97 (Sheldrick, 1990)'
_diffrn_ambient_temperature 105(2)
_diffrn_detector_area_resol_mean 'not measured'
_diffrn_measured_fraction_theta_full 0.801
_diffrn_measured_fraction_theta_max 0.801
_diffrn_measurement_device_type 'multiwire proportional'
_diffrn_measurement_method 'phi and omega scans'
_diffrn_radiation_monochromator graphite
_diffrn_radiation_source 'fine-focus sealed tube'
_diffrn_radiation_type MoK\a
_diffrn_radiation_wavelength 0.71073
_diffrn_reflns_av_R_equivalents 0.0702
_diffrn_reflns_av_sigmaI/netI 0.2319
_diffrn_reflns_limit_h_max 17
_diffrn_reflns_limit_h_min -10
_diffrn_reflns_limit_k_max 31
_diffrn_reflns_limit_k_min -27
_diffrn_reflns_limit_l_max 15
_diffrn_reflns_limit_l_min -16
_diffrn_reflns_number 28514
_diffrn_reflns_theta_full 36.79
_diffrn_reflns_theta_max 36.79
_diffrn_reflns_theta_min 2.74
_diffrn_standards_decay_% 'not measured'
_diffrn_standards_interval_count 'not measured'
_diffrn_standards_interval_time 'not measured'
_diffrn_standards_number 'not measured'
_exptl_absorpt_coefficient_mu 1.368
_exptl_absorpt_correction_T_max 0.814
_exptl_absorpt_correction_T_min 0.727
_exptl_absorpt_correction_type empirical
_exptl_absorpt_process_details none
_exptl_crystal_colour colourless
_exptl_crystal_density_diffrn 1.206
_exptl_crystal_density_meas ?
_exptl_crystal_density_method 'not measured'
_exptl_crystal_description rhomboedric
_exptl_crystal_F_000 800
_exptl_crystal_size_max 0.25
_exptl_crystal_size_mid 0.2
_exptl_crystal_size_min 0.15
_platon_squeeze_details
;
;
_refine_diff_density_max 2.807
_refine_diff_density_min -2.892
_refine_diff_density_rms 0.117
_refine_ls_extinction_method none
_refine_ls_goodness_of_fit_ref 0.817
_refine_ls_hydrogen_treatment mixed
_refine_ls_matrix_type full
_refine_ls_number_parameters 239
_refine_ls_number_reflns 8630
_refine_ls_number_restraints 0
_refine_ls_restrained_S_all 0.817
_refine_ls_R_factor_all 0.1269
_refine_ls_R_factor_gt 0.0596
_refine_ls_shift/su_max 0.000
_refine_ls_shift/su_mean 0.000
_refine_ls_structure_factor_coef Fsqd
_refine_ls_weighting_details 'calc w=1/[\s^2^(Fo^2^)+(0.0764P)^2^+0.0000P] where P=(Fo^2^+2Fc^2^)/3'
_refine_ls_weighting_scheme calc
_refine_ls_wR_factor_gt 0.1382
_refine_ls_wR_factor_ref 0.1462
_reflns_number_gt 3579
_reflns_number_total 8630
_reflns_threshold_expression >2sigma(I)
_cod_data_source_file ic7013804-file003.cif
_cod_data_source_block 2
_cod_depositor_comments
;
The following automatic conversions were performed:

'_exptl_crystal_density_meas' value 'not measured' was changed to '?'
- the value is perceived as not measured.

Automatic conversion script
Id: cif_fix_values 3008 2015-01-20 13:52:24Z robertas 
;
_cod_original_sg_symbol_H-M P2(1)/m
_cod_database_code 4338977

loop_
_symmetry_equiv_pos_as_xyz
'x, y, z'
'-x, y+1/2, -z'
'-x, -y, -z'
'x, -y-1/2, z'

loop_
_atom_site_label
_atom_site_type_symbol
_atom_site_fract_x
_atom_site_fract_y
_atom_site_fract_z
_atom_site_U_iso_or_equiv
_atom_site_adp_type
_atom_site_occupancy
_atom_site_symmetry_multiplicity
_atom_site_calc_flag
_atom_site_refinement_flags
_atom_site_disorder_assembly
_atom_site_disorder_group
Ga Ga 0.66038(4) 0.2500 0.23881(4) 0.01613(11) Uani 1 2 d S . .
Zn Zn 0.64724(4) 0.2500 0.01673(4) 0.02297(13) Uani 1 2 d S . .
Cl1 Cl 0.49453(13) 0.2500 -0.12823(13) 0.1220(11) Uani 1 2 d S . .
O1 O 0.7691(3) 0.17431(13) -0.0635(2) 0.0644(9) Uani 1 1 d . . .
N1 N 0.5873(2) 0.17476(11) 0.3417(2) 0.0199(5) Uani 1 1 d . . .
C1 C 0.5585(2) 0.18461(15) 0.4614(3) 0.0214(6) Uani 1 1 d . . .
Cl2 Cl 0.87262(9) 0.2500 0.30553(10) 0.0301(2) Uani 1 2 d S . .
C2 C 0.5549(4) 0.2500 0.5180(4) 0.0238(8) Uani 1 2 d S . .
H2A H 0.5493 0.2500 0.6062 0.029 Uiso 1 2 calc SR . .
C3 C 0.5201(3) 0.12332(16) 0.5432(3) 0.0321(7) Uani 1 1 d . . .
H3A H 0.5256 0.0799 0.4952 0.048 Uiso 1 1 calc R . .
H3B H 0.4303 0.1298 0.5725 0.048 Uiso 1 1 calc R . .
H3C H 0.5797 0.1207 0.6147 0.048 Uiso 1 1 calc R . .
C4 C 0.5726(3) 0.10666(15) 0.2872(3) 0.0304(7) Uani 1 1 d . . .
C5 C 0.6699(4) 0.05561(16) 0.3038(3) 0.0425(9) Uani 1 1 d . . .
C6 C 0.6498(6) -0.00840(18) 0.2441(4) 0.0707(16) Uani 1 1 d . . .
H6A H 0.7141 -0.0439 0.2536 0.085 Uiso 1 1 calc R . .
C7 C 0.5423(7) -0.0224(2) 0.1727(4) 0.087(2) Uani 1 1 d . . .
H7A H 0.5315 -0.0670 0.1349 0.105 Uiso 1 1 calc R . .
C8 C 0.4506(5) 0.0288(2) 0.1567(4) 0.0686(15) Uani 1 1 d . . .
H8A H 0.3764 0.0195 0.1058 0.082 Uiso 1 1 calc R . .
C9 C 0.4624(4) 0.09406(17) 0.2123(3) 0.0420(9) Uani 1 1 d . . .
C10 C 0.7912(4) 0.06682(19) 0.3806(4) 0.0476(10) Uani 1 1 d . . .
H10A H 0.7845 0.1137 0.4212 0.057 Uiso 1 1 calc R . .
C11 C 0.8048(4) 0.0116(2) 0.4831(4) 0.0633(13) Uani 1 1 d . . .
H11A H 0.7261 0.0118 0.5347 0.095 Uiso 1 1 calc R . .
H11B H 0.8814 0.0224 0.5348 0.095 Uiso 1 1 calc R . .
H11C H 0.8158 -0.0346 0.4453 0.095 Uiso 1 1 calc R . .
C12 C 0.9148(4) 0.0662(2) 0.3005(5) 0.0774(16) Uani 1 1 d . . .
H12A H 0.9068 0.1015 0.2348 0.116 Uiso 1 1 calc R . .
H12B H 0.9256 0.0199 0.2629 0.116 Uiso 1 1 calc R . .
H12C H 0.9912 0.0769 0.3526 0.116 Uiso 1 1 calc R . .
C13 C 0.3554(3) 0.1485(2) 0.1965(3) 0.0451(9) Uani 1 1 d . . .
H13A H 0.3993 0.1952 0.1984 0.054 Uiso 1 1 calc R . .
C14 C 0.2609(4) 0.1475(4) 0.3026(5) 0.116(3) Uani 1 1 d . . .
H14A H 0.3091 0.1507 0.3813 0.174 Uiso 1 1 calc R . .
H14B H 0.2107 0.1038 0.3006 0.174 Uiso 1 1 calc R . .
H14C H 0.2009 0.1873 0.2952 0.174 Uiso 1 1 calc R . .
C15 C 0.2802(7) 0.1445(3) 0.0746(5) 0.106(2) Uani 1 1 d . . .
H15A H 0.2140 0.1816 0.0722 0.159 Uiso 1 1 calc R . .
H15B H 0.2372 0.0989 0.0679 0.159 Uiso 1 1 calc R . .
H15C H 0.3408 0.1505 0.0051 0.159 Uiso 1 1 calc R . .
C20 C 0.8144(8) 0.1172(4) 0.0004(7) 0.048(2) Uani 0.511(6) 1 d P A 1
H20A H 0.7413 0.0898 0.0359 0.058 Uiso 0.511(6) 1 calc PR A 1
H20B H 0.8746 0.1313 0.0683 0.058 Uiso 0.511(6) 1 calc PR A 1
C21 C 0.8857(7) 0.0758(3) -0.0982(6) 0.105(2) Uani 1 1 d . . .
C22 C 0.8446(7) 0.0965(4) -0.2144(8) 0.050(2) Uani 0.511(6) 1 d P A 1
H22A H 0.7823 0.0620 -0.2495 0.059 Uiso 0.511(6) 1 calc PR A 1
H22B H 0.9200 0.1006 -0.2713 0.059 Uiso 0.511(6) 1 calc PR A 1
C23 C 0.7782(8) 0.1672(4) -0.1978(6) 0.0411(19) Uani 0.511(6) 1 d P A 1
H23A H 0.8316 0.2052 -0.2341 0.049 Uiso 0.511(6) 1 calc PR A 1
H23B H 0.6904 0.1676 -0.2369 0.049 Uiso 0.511(6) 1 calc PR A 1
C24 C 0.7636(10) 0.1192(6) -0.1292(17) 0.118(7) Uani 0.489(6) 1 d P A 2
H24A H 0.7621 0.1314 -0.2187 0.141 Uiso 0.489(6) 1 calc PR A 2
H24B H 0.6834 0.0924 -0.1098 0.141 Uiso 0.489(6) 1 calc PR A 2
C25 C 0.9754(7) 0.1066(4) -0.0604(8) 0.0406(19) Uani 0.489(6) 1 d P A 2
H25A H 1.0442 0.1096 -0.1247 0.049 Uiso 0.489(6) 1 calc PR A 2
H25B H 1.0124 0.0828 0.0135 0.049 Uiso 0.489(6) 1 calc PR A 2
C26 C 0.9289(5) 0.1781(3) -0.0265(6) 0.0281(16) Uani 0.489(6) 1 d P A 2
H26A H 0.9745 0.2145 -0.0754 0.034 Uiso 0.489(6) 1 calc PR A 2
H26B H 0.9418 0.1875 0.0632 0.034 Uiso 0.489(6) 1 calc PR A 2

loop_
_atom_site_aniso_label
_atom_site_aniso_U_11
_atom_site_aniso_U_22
_atom_site_aniso_U_33
_atom_site_aniso_U_23
_atom_site_aniso_U_13
_atom_site_aniso_U_12
Ga 0.0169(2) 0.0176(2) 0.0139(2) 0.000 0.00004(15) 0.000
Zn 0.0241(2) 0.0297(3) 0.0152(3) 0.000 0.00096(18) 0.000
Cl1 0.0267(7) 0.323(3) 0.0163(7) 0.000 -0.0061(5) 0.000
O1 0.122(2) 0.0398(15) 0.0315(15) -0.0018(11) 0.0192(15) 0.0438(16)
N1 0.0246(11) 0.0163(11) 0.0187(12) -0.0002(9) 0.0017(9) -0.0006(9)
C1 0.0208(13) 0.0256(15) 0.0179(15) 0.0043(11) 0.0017(11) -0.0004(11)
Cl2 0.0183(4) 0.0367(6) 0.0351(6) 0.000 -0.0049(4) 0.000
C2 0.024(2) 0.035(2) 0.0126(19) 0.000 -0.0006(15) 0.000
C3 0.0446(18) 0.0294(16) 0.0224(16) 0.0081(13) 0.0067(13) -0.0014(14)
C4 0.0517(19) 0.0177(14) 0.0219(16) 0.0005(12) 0.0110(14) -0.0084(14)
C5 0.079(3) 0.0172(15) 0.0316(19) 0.0060(13) 0.0243(18) 0.0042(16)
C6 0.153(5) 0.0157(17) 0.043(3) 0.0059(17) 0.043(3) 0.010(2)
C7 0.210(6) 0.019(2) 0.034(2) -0.0062(17) 0.019(3) -0.032(3)
C8 0.141(4) 0.036(2) 0.029(2) -0.0009(17) -0.003(2) -0.050(3)
C9 0.072(2) 0.0299(18) 0.0236(18) 0.0018(14) 0.0024(17) -0.0238(17)
C10 0.056(2) 0.0309(19) 0.057(3) 0.0197(17) 0.0237(18) 0.0209(17)
C11 0.057(2) 0.051(2) 0.081(3) 0.036(2) 0.019(2) 0.023(2)
C12 0.085(3) 0.045(2) 0.103(4) 0.019(2) 0.060(3) 0.024(2)
C13 0.052(2) 0.050(2) 0.032(2) 0.0023(16) -0.0093(16) -0.0343(18)
C14 0.034(2) 0.241(8) 0.074(4) 0.079(5) 0.005(2) 0.020(3)
C15 0.189(6) 0.057(3) 0.070(4) 0.026(3) -0.081(4) -0.034(4)
C20 0.064(5) 0.052(5) 0.029(4) -0.003(3) 0.007(3) 0.018(4)
C21 0.129(5) 0.092(5) 0.093(5) -0.008(4) 0.012(4) 0.072(4)
C22 0.047(4) 0.043(4) 0.059(6) -0.030(4) 0.024(4) 0.001(3)
C23 0.063(5) 0.037(4) 0.024(4) -0.010(3) 0.001(3) 0.021(4)
C24 0.053(6) 0.056(7) 0.243(19) -0.095(10) -0.063(8) 0.028(5)
C25 0.029(4) 0.044(4) 0.048(5) -0.015(4) 0.007(3) 0.003(3)
C26 0.015(3) 0.030(3) 0.039(4) -0.007(3) -0.004(2) 0.000(2)

loop_
_atom_type_symbol
_atom_type_description
_atom_type_scat_dispersion_real
_atom_type_scat_dispersion_imag
_atom_type_scat_source
C C 0.0033 0.0016 'International Tables Vol C Tables 4.2.6.8 and 6.1.1.4'
H H 0.0000 0.0000 'International Tables Vol C Tables 4.2.6.8 and 6.1.1.4'
Cl Cl 0.1484 0.1585 'International Tables Vol C Tables 4.2.6.8 and 6.1.1.4'
Ga Ga 0.2307 1.6083 'International Tables Vol C Tables 4.2.6.8 and 6.1.1.4'
N N 0.0061 0.0033 'International Tables Vol C Tables 4.2.6.8 and 6.1.1.4'
O O 0.0106 0.0060 'International Tables Vol C Tables 4.2.6.8 and 6.1.1.4'
Zn Zn 0.2839 1.4301 'International Tables Vol C Tables 4.2.6.8 and 6.1.1.4'

loop_
_geom_angle_atom_site_label_1
_geom_angle_atom_site_label_2
_geom_angle_atom_site_label_3
_geom_angle
_geom_angle_site_symmetry_1
_geom_angle_site_symmetry_3
N1 Ga N1 94.18(13) . 4_565
N1 Ga Cl2 100.73(7) . .
N1 Ga Cl2 100.73(7) 4_565 .
N1 Ga Zn 122.86(7) . .
N1 Ga Zn 122.86(7) 4_565 .
Cl2 Ga Zn 111.31(3) . .
O1 Zn O1 87.26(17) . 4_565
O1 Zn Cl1 97.42(9) . .
O1 Zn Cl1 97.42(9) 4_565 .
O1 Zn Ga 112.33(8) . .
O1 Zn Ga 112.33(8) 4_565 .
Cl1 Zn Ga 138.07(4) . .
C24 O1 C20 68.4(8) . .
C24 O1 C23 51.1(8) . .
C20 O1 C23 113.6(4) . .
C24 O1 C26 102.0(5) . .
C20 O1 C26 65.8(4) . .
C23 O1 C26 100.0(4) . .
C24 O1 Zn 140.9(5) . .
C20 O1 Zn 122.9(3) . .
C23 O1 Zn 120.9(3) . .
C26 O1 Zn 116.8(2) . .
C1 N1 C4 119.9(2) . .
C1 N1 Ga 121.70(18) . .
C4 N1 Ga 118.27(17) . .
N1 C1 C2 123.7(3) . .
N1 C1 C3 120.6(2) . .
C2 C1 C3 115.6(3) . .
C1 C2 C1 128.0(4) . 4_565
C1 C2 H2A 116.0 . .
C1 C2 H2A 116.0 4_565 .
C1 C3 H3A 109.5 . .
C1 C3 H3B 109.5 . .
H3A C3 H3B 109.5 . .
C1 C3 H3C 109.5 . .
H3A C3 H3C 109.5 . .
H3B C3 H3C 109.5 . .
C9 C4 C5 121.3(3) . .
C9 C4 N1 118.2(3) . .
C5 C4 N1 120.4(3) . .
C6 C5 C4 116.6(4) . .
C6 C5 C10 119.8(4) . .
C4 C5 C10 123.6(3) . .
C7 C6 C5 123.2(4) . .
C7 C6 H6A 118.4 . .
C5 C6 H6A 118.4 . .
C6 C7 C8 118.7(4) . .
C6 C7 H7A 120.7 . .
C8 C7 H7A 120.7 . .
C7 C8 C9 122.1(4) . .
C7 C8 H8A 118.9 . .
C9 C8 H8A 118.9 . .
C8 C9 C4 118.0(4) . .
C8 C9 C13 120.5(4) . .
C4 C9 C13 121.5(3) . .
C5 C10 C11 111.7(3) . .
C5 C10 C12 111.7(4) . .
C11 C10 C12 109.0(3) . .
C5 C10 H10A 108.1 . .
C11 C10 H10A 108.1 . .
C12 C10 H10A 108.1 . .
C10 C11 H11A 109.5 . .
C10 C11 H11B 109.5 . .
H11A C11 H11B 109.5 . .
C10 C11 H11C 109.5 . .
H11A C11 H11C 109.5 . .
H11B C11 H11C 109.5 . .
C10 C12 H12A 109.5 . .
C10 C12 H12B 109.5 . .
H12A C12 H12B 109.5 . .
C10 C12 H12C 109.5 . .
H12A C12 H12C 109.5 . .
H12B C12 H12C 109.5 . .
C14 C13 C9 111.9(3) . .
C14 C13 C15 109.3(4) . .
C9 C13 C15 115.0(4) . .
C14 C13 H13A 106.7 . .
C9 C13 H13A 106.7 . .
C15 C13 H13A 106.7 . .
C13 C14 H14A 109.5 . .
C13 C14 H14B 109.5 . .
H14A C14 H14B 109.5 . .
C13 C14 H14C 109.5 . .
H14A C14 H14C 109.5 . .
H14B C14 H14C 109.5 . .
C13 C15 H15A 109.5 . .
C13 C15 H15B 109.5 . .
H15A C15 H15B 109.5 . .
C13 C15 H15C 109.5 . .
H15A C15 H15C 109.5 . .
H15B C15 H15C 109.5 . .
O1 C20 C21 103.1(5) . .
O1 C20 H20A 111.1 . .
C21 C20 H20A 111.1 . .
O1 C20 H20B 111.1 . .
C21 C20 H20B 111.1 . .
H20A C20 H20B 109.1 . .
C25 C21 C22 114.2(8) . .
C25 C21 C20 82.6(6) . .
C22 C21 C20 109.9(5) . .
C25 C21 C24 116.2(7) . .
C22 C21 C24 53.3(7) . .
C20 C21 C24 58.4(7) . .
C21 C22 C23 106.5(6) . .
C21 C22 H22A 110.4 . .
C23 C22 H22A 110.4 . .
C21 C22 H22B 110.4 . .
C23 C22 H22B 110.4 . .
H22A C22 H22B 108.6 . .
O1 C23 C22 103.3(6) . .
O1 C23 H23A 111.1 . .
C22 C23 H23A 111.1 . .
O1 C23 H23B 111.1 . .
C22 C23 H23B 111.1 . .
H23A C23 H23B 109.1 . .
O1 C24 C21 107.1(8) . .
O1 C24 H24A 110.3 . .
C21 C24 H24A 110.3 . .
O1 C24 H24B 110.3 . .
C21 C24 H24B 110.3 . .
H24A C24 H24B 108.6 . .
C21 C25 C26 107.4(6) . .
C21 C25 H25A 110.2 . .
C26 C25 H25A 110.2 . .
C21 C25 H25B 110.2 . .
C26 C25 H25B 110.2 . .
H25A C25 H25B 108.5 . .
C25 C26 O1 102.3(4) . .
C25 C26 H26A 111.3 . .
O1 C26 H26A 111.3 . .
C25 C26 H26B 111.3 . .
O1 C26 H26B 111.3 . .
H26A C26 H26B 109.2 . .

loop_
_geom_bond_atom_site_label_1
_geom_bond_atom_site_label_2
_geom_bond_distance
_geom_bond_site_symmetry_2
Ga N1 1.965(2) .
Ga N1 1.965(2) 4_565
Ga Cl2 2.2820(10) .
Ga Zn 2.3920(6) .
Zn O1 2.098(2) .
Zn O1 2.098(2) 4_565
Zn Cl1 2.2016(14) .
O1 C24 1.270(9) .
O1 C20 1.371(7) .
O1 C23 1.454(7) .
O1 C26 1.681(6) .
N1 C1 1.335(3) .
N1 C4 1.436(3) .
C1 C2 1.392(3) .
C1 C3 1.518(4) .
C2 C1 1.392(3) 4_565
C2 H2A 0.9500 .
C3 H3A 0.9800 .
C3 H3B 0.9800 .
C3 H3C 0.9800 .
C4 C9 1.403(5) .
C4 C5 1.404(5) .
C5 C6 1.397(5) .
C5 C10 1.502(5) .
C6 C7 1.364(7) .
C6 H6A 0.9500 .
C7 C8 1.367(7) .
C7 H7A 0.9500 .
C8 C9 1.389(5) .
C8 H8A 0.9500 .
C9 C13 1.519(5) .
C10 C11 1.532(5) .
C10 C12 1.532(5) .
C10 H10A 1.0000 .
C11 H11A 0.9800 .
C11 H11B 0.9800 .
C11 H11C 0.9800 .
C12 H12A 0.9800 .
C12 H12B 0.9800 .
C12 H12C 0.9800 .
C13 C14 1.498(6) .
C13 C15 1.520(5) .
C13 H13A 1.0000 .
C14 H14A 0.9800 .
C14 H14B 0.9800 .
C14 H14C 0.9800 .
C15 H15A 0.9800 .
C15 H15B 0.9800 .
C15 H15C 0.9800 .
C20 C21 1.513(9) .
C20 H20A 0.9900 .
C20 H20B 0.9900 .
C21 C25 1.162(9) .
C21 C22 1.374(10) .
C21 C24 1.535(11) .
C22 C23 1.524(10) .
C22 H22A 0.9900 .
C22 H22B 0.9900 .
C23 H23A 0.9900 .
C23 H23B 0.9900 .
C24 H24A 0.9900 .
C24 H24B 0.9900 .
C25 C26 1.492(9) .
C25 H25A 0.9900 .
C25 H25B 0.9900 .
C26 H26A 0.9900 .
C26 H26B 0.9900 .

loop_
_geom_torsion_atom_site_label_1
_geom_torsion_atom_site_label_2
_geom_torsion_atom_site_label_3
_geom_torsion_atom_site_label_4
_geom_torsion
_geom_torsion_site_symmetry_1
_geom_torsion_site_symmetry_4
N1 Ga Zn O1 -71.08(13) . .
N1 Ga Zn O1 167.56(12) 4_565 .
Cl2 Ga Zn O1 48.24(10) . .
N1 Ga Zn O1 -167.56(12) . 4_565
N1 Ga Zn O1 71.08(13) 4_565 4_565
Cl2 Ga Zn O1 -48.24(10) . 4_565
N1 Ga Zn Cl1 60.68(8) . .
N1 Ga Zn Cl1 -60.68(8) 4_565 .
Cl2 Ga Zn Cl1 180.0 . .
O1 Zn O1 C24 -130.1(14) 4_565 .
Cl1 Zn O1 C24 -33.0(14) . .
Ga Zn O1 C24 116.8(14) . .
O1 Zn O1 C20 134.0(5) 4_565 .
Cl1 Zn O1 C20 -128.9(5) . .
Ga Zn O1 C20 21.0(5) . .
O1 Zn O1 C23 -65.2(5) 4_565 .
Cl1 Zn O1 C23 32.0(4) . .
Ga Zn O1 C23 -178.2(4) . .
O1 Zn O1 C26 56.8(3) 4_565 .
Cl1 Zn O1 C26 153.9(3) . .
Ga Zn O1 C26 -56.3(3) . .
N1 Ga N1 C1 -24.8(3) 4_565 .
Cl2 Ga N1 C1 77.0(2) . .
Zn Ga N1 C1 -158.79(17) . .
N1 Ga N1 C4 159.08(17) 4_565 .
Cl2 Ga N1 C4 -99.2(2) . .
Zn Ga N1 C4 25.1(2) . .
C4 N1 C1 C2 -172.1(3) . .
Ga N1 C1 C2 11.8(4) . .
C4 N1 C1 C3 4.6(4) . .
Ga N1 C1 C3 -171.5(2) . .
N1 C1 C2 C1 11.2(6) . 4_565
C3 C1 C2 C1 -165.7(3) . 4_565
C1 N1 C4 C9 102.3(3) . .
Ga N1 C4 C9 -81.5(3) . .
C1 N1 C4 C5 -80.9(3) . .
Ga N1 C4 C5 95.3(3) . .
C9 C4 C5 C6 -1.2(5) . .
N1 C4 C5 C6 -177.9(3) . .
C9 C4 C5 C10 178.6(3) . .
N1 C4 C5 C10 1.9(4) . .
C4 C5 C6 C7 -0.1(5) . .
C10 C5 C6 C7 -179.9(4) . .
C5 C6 C7 C8 1.2(6) . .
C6 C7 C8 C9 -1.1(6) . .
C7 C8 C9 C4 -0.1(6) . .
C7 C8 C9 C13 -177.4(4) . .
C5 C4 C9 C8 1.3(5) . .
N1 C4 C9 C8 178.1(3) . .
C5 C4 C9 C13 178.5(3) . .
N1 C4 C9 C13 -4.7(4) . .
C6 C5 C10 C11 -56.6(4) . .
C4 C5 C10 C11 123.6(3) . .
C6 C5 C10 C12 65.9(4) . .
C4 C5 C10 C12 -113.9(4) . .
C8 C9 C13 C14 95.2(5) . .
C4 C9 C13 C14 -82.0(4) . .
C8 C9 C13 C15 -30.3(5) . .
C4 C9 C13 C15 152.5(4) . .
C24 O1 C20 C21 37.3(8) . .
C23 O1 C20 C21 12.8(8) . .
C26 O1 C20 C21 -77.7(6) . .
Zn O1 C20 C21 174.9(4) . .
O1 C20 C21 C25 93.9(7) . .
O1 C20 C21 C22 -19.3(9) . .
O1 C20 C21 C24 -33.2(8) . .
C25 C21 C22 C23 -72.9(8) . .
C20 C21 C22 C23 17.8(9) . .
C24 C21 C22 C23 32.6(7) . .
C24 O1 C23 C22 -32.6(6) . .
C20 O1 C23 C22 -2.9(8) . .
C26 O1 C23 C22 64.9(6) . .
Zn O1 C23 C22 -165.4(4) . .
C21 C22 C23 O1 -9.6(8) . .
C20 O1 C24 C21 -37.5(9) . .
C23 O1 C24 C21 113.3(14) . .
C26 O1 C24 C21 20.1(13) . .
Zn O1 C24 C21 -153.6(4) . .
C25 C21 C24 O1 -24.8(17) . .
C22 C21 C24 O1 -126.5(15) . .
C20 C21 C24 O1 37.0(9) . .
C22 C21 C25 C26 72.6(8) . .
C20 C21 C25 C26 -36.0(7) . .
C24 C21 C25 C26 13.3(12) . .
C21 C25 C26 O1 -0.3(8) . .
C24 O1 C26 C25 -14.2(10) . .
C20 O1 C26 C25 45.3(5) . .
C23 O1 C26 C25 -66.3(6) . .
Zn O1 C26 C25 161.4(4) . .

loop_
_platon_squeeze_void_nr
_platon_squeeze_void_average_x
_platon_squeeze_void_average_y
_platon_squeeze_void_average_z
_platon_squeeze_void_volume
_platon_squeeze_void_count_electrons
1 -0.133 0.750 0.353 117.4 18.7
2 0.133 0.250 0.647 117.3 19.0
